data_7041566
loop_
_publ_author_name
'Dong, Yu-Wei'
'Fan, Rui-Qing'
'Chen, Wei'
'Zhang, Hui-Jie'
'Song, Yang'
'Du, Xi'
'Wang, Ping'
'Wei, Li-Guo'
'Yang, Yu-Lin'

_publ_section_title
;
 Different conjugated system Zn(ii) Schiff base complexes: supramolecular
 structure, luminescent properties, and applications in the PMMA-doped
 hybrid materials.
;
_journal_issue 4
_journal_name_full 'Dalton transactions (Cambridge, England : 2003)'
_journal_page_first 1266
_journal_page_last 1276
_journal_paper_doi 10.1039/c6dt04159k
_journal_volume 46
_journal_year 2017
_chemical_formula_sum 'C13 H12 Cl2 N2 Zn'
_chemical_formula_weight 332.52
_chemical_name_systematic
; 
 ? 
;
_space_group_IT_number 14
_symmetry_cell_setting monoclinic
_symmetry_space_group_name_Hall '-P 2ybc'
_symmetry_space_group_name_H-M 'P 1 21/c 1'
_atom_sites_solution_hydrogens geom
_atom_sites_solution_primary direct
_atom_sites_solution_secondary difmap
_audit_creation_method SHELXL-97
_audit_update_record
;
2016-10-10 deposited with the CCDC.
2016-12-23 downloaded from the CCDC.
;
_cell_angle_alpha 90.00
_cell_angle_beta 127.535(19)
_cell_angle_gamma 90.00
_cell_formula_units_Z 4
_cell_length_a 11.952(7)
_cell_length_b 9.847(8)
_cell_length_c 14.876(6)
_cell_measurement_reflns_used 3160
_cell_measurement_temperature 153(2)
_cell_measurement_theta_max 27.48
_cell_measurement_theta_min 3.43
_cell_volume 1388.3(15)
_computing_structure_refinement 'SHELXL-97 (Sheldrick, 1997)'
_computing_structure_solution 'SHELXS-97 (Sheldrick, 1990)'
_diffrn_ambient_temperature 153(2)
_diffrn_measured_fraction_theta_full 0.992
_diffrn_measured_fraction_theta_max 0.992
_diffrn_measurement_device_type 'Bruker Smart APEX CCD area detector'
_diffrn_measurement_method 'phi and omega scans'
_diffrn_radiation_monochromator graphite
_diffrn_radiation_source 'fine-focus sealed tube'
_diffrn_radiation_type MoK\a
_diffrn_radiation_wavelength 0.71073
_diffrn_reflns_av_R_equivalents 0.0825
_diffrn_reflns_av_sigmaI/netI 0.0666
_diffrn_reflns_limit_h_max 15
_diffrn_reflns_limit_h_min -15
_diffrn_reflns_limit_k_max 12
_diffrn_reflns_limit_k_min -12
_diffrn_reflns_limit_l_max 19
_diffrn_reflns_limit_l_min -17
_diffrn_reflns_number 13194
_diffrn_reflns_theta_full 27.48
_diffrn_reflns_theta_max 27.48
_diffrn_reflns_theta_min 3.43
_exptl_absorpt_coefficient_mu 2.136
_exptl_absorpt_correction_T_max 0.7614
_exptl_absorpt_correction_T_min 0.6567
_exptl_crystal_colour yellow
_exptl_crystal_density_diffrn 1.591
_exptl_crystal_density_method 'not measured'
_exptl_crystal_description block
_exptl_crystal_F_000 672
_exptl_crystal_size_max 0.22
_exptl_crystal_size_mid 0.15
_exptl_crystal_size_min 0.13
_refine_diff_density_max 1.383
_refine_diff_density_min -0.492
_refine_diff_density_rms 0.110
_refine_ls_extinction_method none
_refine_ls_goodness_of_fit_ref 1.065
_refine_ls_hydrogen_treatment mixed
_refine_ls_matrix_type full
_refine_ls_number_parameters 163
_refine_ls_number_reflns 3160
_refine_ls_number_restraints 0
_refine_ls_restrained_S_all 1.065
_refine_ls_R_factor_all 0.1134
_refine_ls_R_factor_gt 0.0635
_refine_ls_shift/su_max 0.022
_refine_ls_shift/su_mean 0.004
_refine_ls_structure_factor_coef Fsqd
_refine_ls_weighting_details 'calc w=1/[\s^2^(Fo^2^)+(0.0732P)^2^+2.1634P] where P=(Fo^2^+2Fc^2^)/3'
_refine_ls_weighting_scheme calc
_refine_ls_wR_factor_gt 0.1528
_refine_ls_wR_factor_ref 0.1771
_reflns_number_gt 1868
_reflns_number_total 3160
_reflns_threshold_expression >2sigma(I)
_cod_data_source_file c6dt04159k2.cif
_cod_data_source_block Zn2
_cod_depositor_comments
;
The following automatic conversions were performed:

'_symmetry_cell_setting' value 'Monoclinic' changed to 'monoclinic'
according to
/usr/data/users/saulius/crontab/automatic-downloads/rss-feeds/RSC/lib/dictionaries/cif_core.dic
dictionary named 'cif_core.dic' version 2.4.2 from 2011-04-26.

Automatic conversion script
Id: cif_fix_values 4268 2015-11-12 08:31:59Z antanas 

 Adding full bibliography for 7041564--7041568.cif.
;
_cod_original_sg_symbol_H-M 'P 21/c  '
_cod_database_code 7041566

loop_
_symmetry_equiv_pos_as_xyz
'x, y, z'
'-x, y+1/2, -z+1/2'
'-x, -y, -z'
'x, -y-1/2, z-1/2'

loop_
_atom_site_label
_atom_site_type_symbol
_atom_site_fract_x
_atom_site_fract_y
_atom_site_fract_z
_atom_site_U_iso_or_equiv
_atom_site_adp_type
_atom_site_occupancy
_atom_site_symmetry_multiplicity
_atom_site_calc_flag
_atom_site_refinement_flags
C5 C -0.1480(6) 0.4000(8) 0.2792(5) 0.0561(17) Uani 1 1 d .
H5A H -0.0965 0.4826 0.3076 0.067 Uiso 1 1 calc R
C4 C -0.2900(7) 0.4048(9) 0.1912(6) 0.066(2) Uani 1 1 d .
H4A H -0.3349 0.4901 0.1606 0.080 Uiso 1 1 calc R
C3 C -0.3663(7) 0.2885(9) 0.1478(7) 0.069(2) Uani 1 1 d .
H3A H -0.4640 0.2907 0.0859 0.083 Uiso 1 1 calc R
C2 C -0.2965(7) 0.1654(8) 0.1972(6) 0.0629(19) Uani 1 1 d .
H2A H -0.3469 0.0820 0.1706 0.076 Uiso 1 1 calc R
C1 C -0.1539(6) 0.1663(7) 0.2849(5) 0.0468(15) Uani 1 1 d .
C6 C -0.0734(6) 0.0425(7) 0.3380(5) 0.0485(15) Uani 1 1 d .
H6A H -0.1198 -0.0430 0.3169 0.058 Uiso 1 1 calc R
C7 C 0.1505(6) -0.0663(6) 0.4673(5) 0.0418(13) Uani 1 1 d .
C8 C 0.1032(6) -0.1997(7) 0.4315(5) 0.0503(15) Uani 1 1 d .
H8A H 0.0071 -0.2169 0.3702 0.060 Uiso 1 1 calc R
C9 C 0.1962(7) -0.3047(8) 0.4855(6) 0.0590(17) Uani 1 1 d .
H9A H 0.1632 -0.3952 0.4621 0.071 Uiso 1 1 calc R
C10 C 0.3407(7) -0.2824(7) 0.5755(6) 0.0499(15) Uani 1 1 d .
C11 C 0.3842(7) -0.1506(7) 0.6081(6) 0.0580(17) Uani 1 1 d .
H11A H 0.4806 -0.1327 0.6682 0.070 Uiso 1 1 calc R
C12 C 0.2908(7) -0.0435(7) 0.5553(5) 0.0570(17) Uani 1 1 d .
H12A H 0.3236 0.0468 0.5798 0.068 Uiso 1 1 calc R
C13 C 0.4419(7) -0.4004(8) 0.6309(7) 0.070(2) Uani 1 1 d .
H13A H 0.5368 -0.3666 0.6909 0.104 Uiso 1 1 calc R
H13B H 0.4433 -0.4489 0.5740 0.104 Uiso 1 1 calc R
H13C H 0.4113 -0.4624 0.6636 0.104 Uiso 1 1 calc R
Cl1 Cl 0.25634(18) 0.2938(2) 0.38651(15) 0.0688(6) Uani 1 1 d .
Cl2 Cl 0.22044(18) 0.3105(2) 0.62135(14) 0.0658(5) Uani 1 1 d .
N1 N -0.0802(5) 0.2833(5) 0.3258(4) 0.0441(12) Uani 1 1 d .
N2 N 0.0620(5) 0.0495(5) 0.4144(4) 0.0433(11) Uani 1 1 d .
Zn1 Zn 0.13205(6) 0.25103(7) 0.44755(5) 0.0408(2) Uani 1 1 d .

loop_
_atom_site_aniso_label
_atom_site_aniso_U_11
_atom_site_aniso_U_22
_atom_site_aniso_U_33
_atom_site_aniso_U_23
_atom_site_aniso_U_13
_atom_site_aniso_U_12
C5 0.046(3) 0.052(4) 0.056(4) -0.003(3) 0.023(3) 0.006(3)
C4 0.063(4) 0.063(5) 0.062(4) 0.004(4) 0.032(4) 0.021(4)
C3 0.041(4) 0.086(6) 0.063(4) 0.004(4) 0.023(3) 0.011(4)
C2 0.045(4) 0.061(5) 0.065(4) -0.006(3) 0.025(4) -0.006(3)
C1 0.043(3) 0.056(4) 0.036(3) 0.004(3) 0.022(3) 0.002(3)
C6 0.043(3) 0.042(4) 0.049(3) -0.003(3) 0.022(3) -0.009(3)
C7 0.041(3) 0.040(3) 0.043(3) 0.001(2) 0.024(3) -0.005(2)
C8 0.041(3) 0.044(3) 0.052(3) 0.001(3) 0.021(3) -0.007(3)
C9 0.055(4) 0.042(4) 0.078(5) -0.004(3) 0.039(4) -0.007(3)
C10 0.055(4) 0.043(4) 0.056(4) 0.004(3) 0.036(3) 0.002(3)
C11 0.053(4) 0.046(4) 0.061(4) 0.005(3) 0.027(3) 0.008(3)
C12 0.051(4) 0.045(4) 0.054(4) -0.011(3) 0.022(3) -0.008(3)
C13 0.066(4) 0.046(5) 0.085(5) 0.008(4) 0.040(4) 0.008(3)
Cl1 0.0562(10) 0.0958(15) 0.0595(10) 0.0141(9) 0.0379(9) 0.0006(9)
Cl2 0.0617(10) 0.0787(14) 0.0504(9) -0.0189(8) 0.0307(8) -0.0147(9)
N1 0.040(2) 0.047(3) 0.038(2) -0.003(2) 0.020(2) 0.001(2)
N2 0.045(3) 0.038(3) 0.043(3) -0.003(2) 0.025(2) -0.004(2)
Zn1 0.0373(4) 0.0391(4) 0.0384(4) -0.0020(3) 0.0191(3) -0.0033(3)

loop_
_atom_type_symbol
_atom_type_description
_atom_type_scat_dispersion_real
_atom_type_scat_dispersion_imag
_atom_type_scat_source
C C 0.0033 0.0016 'International Tables Vol C Tables 4.2.6.8 and 6.1.1.4'
H H 0.0000 0.0000 'International Tables Vol C Tables 4.2.6.8 and 6.1.1.4'
Cl Cl 0.1484 0.1585 'International Tables Vol C Tables 4.2.6.8 and 6.1.1.4'
N N 0.0061 0.0033 'International Tables Vol C Tables 4.2.6.8 and 6.1.1.4'
Zn Zn 0.2839 1.4301 'International Tables Vol C Tables 4.2.6.8 and 6.1.1.4'

loop_
_geom_angle_atom_site_label_1
_geom_angle_atom_site_label_2
_geom_angle_atom_site_label_3
_geom_angle
N1 C5 C4 122.2(7)
N1 C5 H5A 118.9
C4 C5 H5A 118.9
C3 C4 C5 120.4(7)
C3 C4 H4A 119.8
C5 C4 H4A 119.8
C4 C3 C2 117.9(7)
C4 C3 H3A 121.0
C2 C3 H3A 121.0
C1 C2 C3 119.3(7)
C1 C2 H2A 120.4
C3 C2 H2A 120.4
N1 C1 C2 121.6(6)
N1 C1 C6 115.9(5)
C2 C1 C6 122.5(6)
N2 C6 C1 119.5(6)
N2 C6 H6A 120.3
C1 C6 H6A 120.3
C12 C7 C8 119.3(6)
C12 C7 N2 117.3(5)
C8 C7 N2 123.3(5)
C9 C8 C7 119.4(6)
C9 C8 H8A 120.3
C7 C8 H8A 120.3
C8 C9 C10 121.7(7)
C8 C9 H9A 119.2
C10 C9 H9A 119.2
C11 C10 C9 117.5(6)
C11 C10 C13 122.0(6)
C9 C10 C13 120.4(6)
C10 C11 C12 121.4(6)
C10 C11 H11A 119.3
C12 C11 H11A 119.3
C7 C12 C11 120.6(6)
C7 C12 H12A 119.7
C11 C12 H12A 119.7
C10 C13 H13A 109.5
C10 C13 H13B 109.5
H13A C13 H13B 109.5
C10 C13 H13C 109.5
H13A C13 H13C 109.5
H13B C13 H13C 109.5
C5 N1 C1 118.6(5)
C5 N1 Zn1 128.7(5)
C1 N1 Zn1 112.5(4)
C6 N2 C7 123.6(5)
C6 N2 Zn1 111.4(4)
C7 N2 Zn1 125.0(4)
N1 Zn1 N2 80.6(2)
N1 Zn1 Cl2 116.57(15)
N2 Zn1 Cl2 111.54(14)
N1 Zn1 Cl1 112.80(16)
N2 Zn1 Cl1 110.94(15)
Cl2 Zn1 Cl1 118.25(8)

loop_
_geom_bond_atom_site_label_1
_geom_bond_atom_site_label_2
_geom_bond_distance
C5 N1 1.331(8)
C5 C4 1.374(9)
C5 H5A 0.9500
C4 C3 1.358(11)
C4 H4A 0.9500
C3 C2 1.400(11)
C3 H3A 0.9500
C2 C1 1.377(9)
C2 H2A 0.9500
C1 N1 1.350(9)
C1 C6 1.453(9)
C6 N2 1.294(7)
C6 H6A 0.9500
C7 C12 1.379(8)
C7 C8 1.401(9)
C7 N2 1.423(8)
C8 C9 1.365(10)
C8 H8A 0.9500
C9 C10 1.417(9)
C9 H9A 0.9500
C10 C11 1.372(10)
C10 C13 1.509(9)
C11 C12 1.381(9)
C11 H11A 0.9500
C12 H12A 0.9500
C13 H13A 0.9800
C13 H13B 0.9800
C13 H13C 0.9800
Cl1 Zn1 2.203(2)
Cl2 Zn1 2.194(2)
N1 Zn1 2.054(5)
N2 Zn1 2.092(5)

loop_
_geom_torsion_atom_site_label_1
_geom_torsion_atom_site_label_2
_geom_torsion_atom_site_label_3
_geom_torsion_atom_site_label_4
_geom_torsion
N1 C5 C4 C3 -0.6(11)
C5 C4 C3 C2 1.5(12)
C4 C3 C2 C1 -1.7(11)
C3 C2 C1 N1 1.1(10)
C3 C2 C1 C6 -178.0(6)
N1 C1 C6 N2 -4.2(9)
C2 C1 C6 N2 175.0(6)
C12 C7 C8 C9 1.0(10)
N2 C7 C8 C9 178.5(6)
C7 C8 C9 C10 -1.4(11)
C8 C9 C10 C11 0.9(10)
C8 C9 C10 C13 -177.9(7)
C9 C10 C11 C12 0.1(10)
C13 C10 C11 C12 178.9(7)
C8 C7 C12 C11 0.0(10)
N2 C7 C12 C11 -177.7(6)
C10 C11 C12 C7 -0.5(11)
C4 C5 N1 C1 0.0(10)
C4 C5 N1 Zn1 174.4(5)
C2 C1 N1 C5 -0.3(9)
C6 C1 N1 C5 178.9(6)
C2 C1 N1 Zn1 -175.6(5)
C6 C1 N1 Zn1 3.6(6)
C1 C6 N2 C7 -177.0(5)
C1 C6 N2 Zn1 2.4(7)
C12 C7 N2 C6 -173.6(6)
C8 C7 N2 C6 8.9(9)
C12 C7 N2 Zn1 7.2(8)
C8 C7 N2 Zn1 -170.4(5)
C5 N1 Zn1 N2 -176.6(6)
C1 N1 Zn1 N2 -1.9(4)
C5 N1 Zn1 Cl2 73.9(6)
C1 N1 Zn1 Cl2 -111.4(4)
C5 N1 Zn1 Cl1 -67.7(6)
C1 N1 Zn1 Cl1 107.0(4)
C6 N2 Zn1 N1 -0.3(4)
C7 N2 Zn1 N1 179.1(5)
C6 N2 Zn1 Cl2 114.7(4)
C7 N2 Zn1 Cl2 -66.0(5)
C6 N2 Zn1 Cl1 -111.2(4)
C7 N2 Zn1 Cl1 68.1(5)
